data_4328423
loop_
_publ_author_name
'Olga Iasco'
'Ghenadie Novitchi'
'Erwann Jeanneau'
'Jean Bernard Tommasino'
'Nans Roques'
'Dominique Luneau'

_publ_contact_author_address
; 
Univ. Claude Bernard Lyon 1
Cristallography and Molecular Engineering
LMI (UMR 5615)
Domaine Scientifique de la Doua
69622 Villeurbanne cedex
;
_publ_contact_author_email luneau@univ-lyon1.fr
_publ_contact_author_fax '+33 472 440 618'
_publ_contact_author_name 'Dominique Luneau'
_publ_contact_author_phone '+33 472 431 418'
_publ_section_title
;
 Versatile Chemical Transformations of Benzoxazole Based Ligands on
 Complexation with 3d-Metal Ions
;
_journal_name_full 'Inorganic Chemistry'
_journal_page_first 2588
_journal_page_last 2596
_journal_paper_doi 10.1021/ic202493z
_journal_volume 51
_journal_year 2012
_chemical_formula_moiety 'C124 H164 Cl4 Mn4 N8 O16'
_chemical_formula_sum 'C124 H164 Cl4 Mn4 N8 O16'
_chemical_formula_weight 2384.23
_space_group_IT_number 15
_symmetry_cell_setting monoclinic
_symmetry_space_group_name_Hall '-C 2yc'
_symmetry_space_group_name_H-M 'C 1 2/c 1'
_atom_sites_solution_hydrogens difmap
_atom_sites_solution_primary direct
_cell_angle_alpha 90
_cell_angle_beta 90.642(8)
_cell_angle_gamma 90
_cell_formula_units_Z 4
_cell_length_a 18.756(2)
_cell_length_b 35.459(4)
_cell_length_c 19.164(2)
_cell_measurement_reflns_used 5453
_cell_measurement_temperature 100
_cell_measurement_theta_max 29.5160
_cell_measurement_theta_min 3.3374
_cell_volume 12745(2)
_computing_cell_refinement
;
CrysAlisPro, Agilent Technologies,
Version 1.171.35.11 (release 16-05-2011 CrysAlis171 .NET)
(compiled May 16 2011,17:55:39)
;
_computing_data_collection
;
CrysAlisPro, Agilent Technologies,
Version 1.171.35.11 (release 16-05-2011 CrysAlis171 .NET)
(compiled May 16 2011,17:55:39)
;
_computing_data_reduction
;
CrysAlisPro, Agilent Technologies,
Version 1.171.35.11 (release 16-05-2011 CrysAlis171 .NET)
(compiled May 16 2011,17:55:39)
;
_computing_molecular_graphics 'CAMERON (Watkin et al., 1996)'
_computing_publication_material 'CRYSTALS (Betteridge et al., 2003)'
_computing_structure_refinement 'CRYSTALS (Betteridge et al., 2003)'
_computing_structure_solution 'SIR97 (Altomare et al., 1999)'
_diffrn_ambient_temperature 100
_diffrn_detector_area_resol_mean 10.4685
_diffrn_measured_fraction_theta_full 0.992
_diffrn_measured_fraction_theta_max 0.839
_diffrn_measurement_device_type 'Xcalibur, Atlas, Gemini ultra'
_diffrn_measurement_method \w
_diffrn_radiation_monochromator graphite
_diffrn_radiation_source 'Enhance (Mo) X-ray Source'
_diffrn_radiation_type 'Mo K\a'
_diffrn_radiation_wavelength 0.7107
_diffrn_reflns_av_R_equivalents 0.000
_diffrn_reflns_limit_h_max 23
_diffrn_reflns_limit_h_min -24
_diffrn_reflns_limit_k_max 47
_diffrn_reflns_limit_k_min 0
_diffrn_reflns_limit_l_max 26
_diffrn_reflns_limit_l_min 0
_diffrn_reflns_number 29663
_diffrn_reflns_theta_full 26.660
_diffrn_reflns_theta_max 29.579
_diffrn_reflns_theta_min 3.344
_diffrn_standards_number 0
_exptl_absorpt_coefficient_mu 0.533
_exptl_absorpt_correction_T_max 0.959
_exptl_absorpt_correction_T_min 0.912
_exptl_absorpt_correction_type analytical
_exptl_absorpt_process_details
;
CrysAlisPro, Agilent Technologies,
Version 1.171.35.11 (release 16-05-2011 CrysAlis171 .NET)
(compiled May 16 2011,17:55:39)
Analytical numeric absorption correction using a multifaceted crystal
            model based on expressions derived by R.C. Clark & J.S. Reid.
(Clark, R. C. & Reid, J. S. (1995). Acta Cryst. A51, 887-897)
;
_exptl_crystal_colour colorless
_exptl_crystal_density_diffrn 1.243
_exptl_crystal_description prism
_exptl_crystal_F_000 5040
_exptl_crystal_size_max 0.261
_exptl_crystal_size_mid 0.143
_exptl_crystal_size_min 0.090
_platon_squeeze_details
;
;
_refine_diff_density_max 1.60
_refine_diff_density_min -2.48
_refine_ls_extinction_coef 230(20)
_refine_ls_extinction_method 'Larson (1970), Equation 22'
_refine_ls_goodness_of_fit_ref 0.9021
_refine_ls_hydrogen_treatment constr
_refine_ls_matrix_type full
_refine_ls_number_parameters 704
_refine_ls_number_reflns 15021
_refine_ls_number_restraints 0
_refine_ls_R_factor_all 0.1475
_refine_ls_R_factor_gt 0.0793
_refine_ls_shift/su_max 0.0012564
_refine_ls_shift/su_mean 0.0002516
_refine_ls_structure_factor_coef Fsqd
_refine_ls_weighting_details
;
 Method, part 1, Chebychev polynomial, (Watkin, 1994, Prince, 1982) 
 [weight] = 1.0/[A~0~*T~0~(x)+A~1~*T~1~(x) ... +A~n-1~]*T~n-1~(x)] 
 where A~i~ are the Chebychev coefficients listed below and x= Fcalc/Fmax 
 Method = Robust Weighting (Prince, 1982) 
 W = [weight] * [1-(deltaF/6*sigmaF)^2^]^2^ 
 A~i~ are: 
 0.111E+05 0.179E+05 0.104E+05 0.386E+04 682. 
;
_refine_ls_weighting_scheme calc
_refine_ls_wR_factor_all 0.2509
_refine_ls_wR_factor_gt 0.1651
_refine_ls_wR_factor_ref 0.2509
_reflns_limit_h_max 23
_reflns_limit_h_min -24
_reflns_limit_k_max 47
_reflns_limit_k_min 0
_reflns_limit_l_max 26
_reflns_limit_l_min 0
_reflns_number_gt 8708
_reflns_number_total 15021
_reflns_threshold_expression I>2.0\s(I)
_oxford_diffrn_Wilson_B_factor 2.14
_oxford_diffrn_Wilson_scale 28.59
_oxford_refine_ls_r_factor_ref 0.1475
_oxford_refine_ls_scale 2.110(18)
_oxford_reflns_number_all 15021
_oxford_reflns_threshold_expression_ref I>-10.0\s(I)
_cod_data_source_file ic202493z_si_002_5.cif
_cod_data_source_block OI269_Mn4HL4
_cod_original_sg_symbol_H-M 'C 1 2/c 1 '
_cod_database_code 4328423

loop_
_symmetry_equiv_pos_as_xyz
x,y,z
-x,-y,-z
x+1/2,y+1/2,z
-x+1/2,-y+1/2,-z
-x,y,-z+1/2
x,-y,z+1/2
-x+1/2,y+1/2,-z+1/2
x+1/2,-y+1/2,z+1/2

loop_
_atom_site_label
_atom_site_type_symbol
_atom_site_fract_x
_atom_site_fract_y
_atom_site_fract_z
_atom_site_U_iso_or_equiv
_atom_site_occupancy
_atom_site_adp_type
_atom_site_refinement_flags_posn
N1 N 0.5009(2) 0.70441(13) 0.0914(2) 0.0225 1.0000 Uani .
N2 N 0.5879(3) 0.73858(12) 0.2163(2) 0.0232 1.0000 Uani .
N4 N 0.5283(2) 0.55871(13) 0.3418(2) 0.0231 1.0000 Uani .
N3 N 0.6590(2) 0.59432(12) 0.2635(2) 0.0206 1.0000 Uani .
Cl1 Cl 0.67902(8) 0.67269(4) 0.12352(8) 0.0338 1.0000 Uani .
Cl2 Cl 0.62547(8) 0.63020(4) 0.43027(7) 0.0290 1.0000 Uani .
Mn1 Mn 0.56579(5) 0.68041(2) 0.17770(4) 0.0218 1.0000 Uani .
Mn2 Mn 0.56927(4) 0.61813(2) 0.31970(4) 0.0219 1.0000 Uani .
C1 C 0.6932(4) 0.7144(3) -0.1028(4) 0.0543 1.0000 Uani .
C2 C 0.6060(4) 0.7097(2) -0.1989(4) 0.0454 1.0000 Uani .
C3 C 0.6269(4) 0.7325(2) -0.1345(3) 0.0354 1.0000 Uani .
C4 C 0.6453(4) 0.7732(2) -0.1554(4) 0.0414 1.0000 Uani .
C5 C 0.5654(3) 0.73229(18) -0.0837(3) 0.0296 1.0000 Uani .
C6 C 0.5005(3) 0.74969(18) -0.1041(3) 0.0294 1.0000 Uani .
C7 C 0.4405(3) 0.75195(16) -0.0636(3) 0.0255 1.0000 Uani .
C8 C 0.3705(3) 0.77005(18) -0.0860(3) 0.0288 1.0000 Uani .
C9 C 0.3138(3) 0.73958(19) -0.0921(4) 0.0357 1.0000 Uani .
C10 C 0.3767(4) 0.7904(2) -0.1555(3) 0.0387 1.0000 Uani .
C11 C 0.3471(4) 0.79966(19) -0.0322(3) 0.0345 1.0000 Uani .
C12 C 0.4501(3) 0.73480(16) 0.0011(3) 0.0251 1.0000 Uani .
C13 C 0.5117(3) 0.71767(16) 0.0237(3) 0.0239 1.0000 Uani .
C14 C 0.5714(3) 0.71624(17) -0.0184(3) 0.0285 1.0000 Uani .
C15 C 0.4356(3) 0.71309(15) 0.1049(3) 0.0209 1.0000 Uani .
C16 C 0.3995(3) 0.70424(15) 0.1722(3) 0.0229 1.0000 Uani .
C17 C 0.3974(3) 0.73934(15) 0.2185(3) 0.0239 1.0000 Uani .
C18 C 0.6198(3) 0.79738(15) 0.2503(3) 0.0234 1.0000 Uani .
C19 C 0.6324(3) 0.83583(15) 0.2487(3) 0.0253 1.0000 Uani .
C20 C 0.6498(3) 0.85883(16) 0.3136(3) 0.0299 1.0000 Uani .
C21 C 0.5891(4) 0.85395(19) 0.3645(4) 0.0373 1.0000 Uani .
C22 C 0.7190(4) 0.8441(2) 0.3473(4) 0.0419 1.0000 Uani .
C23 C 0.6589(5) 0.90067(18) 0.2972(4) 0.0463 1.0000 Uani .
C24 C 0.6268(3) 0.85074(16) 0.1812(3) 0.0277 1.0000 Uani .
C25 C 0.6081(3) 0.83037(16) 0.1216(3) 0.0259 1.0000 Uani .
C26 C 0.6064(3) 0.84922(16) 0.0499(3) 0.0258 1.0000 Uani .
C27 C 0.5899(4) 0.89167(17) 0.0566(3) 0.0331 1.0000 Uani .
C28 C 0.6779(3) 0.8441(2) 0.0154(3) 0.0352 1.0000 Uani .
C29 C 0.5491(3) 0.83160(18) 0.0031(3) 0.0335 1.0000 Uani .
C30 C 0.5943(3) 0.79180(16) 0.1276(3) 0.0259 1.0000 Uani .
C31 C 0.6002(3) 0.77612(15) 0.1940(3) 0.0237 1.0000 Uani .
C32 C 0.7961(3) 0.49809(17) 0.1314(3) 0.0293 1.0000 Uani .
C33 C 0.8498(3) 0.52709(16) 0.1595(3) 0.0268 1.0000 Uani .
C34 C 0.9201(3) 0.5071(2) 0.1745(3) 0.0357 1.0000 Uani .
C35 C 0.8615(3) 0.55731(18) 0.1039(3) 0.0328 1.0000 Uani .
C36 C 0.8206(3) 0.54609(16) 0.2246(3) 0.0250 1.0000 Uani .
C37 C 0.8560(3) 0.54741(15) 0.2882(3) 0.0248 1.0000 Uani .
C38 C 0.8282(3) 0.56417(16) 0.3488(3) 0.0254 1.0000 Uani .
C39 C 0.8733(3) 0.56433(18) 0.4151(3) 0.0301 1.0000 Uani .
C40 C 0.8979(4) 0.52391(19) 0.4330(4) 0.0367 1.0000 Uani .
C41 C 0.9371(4) 0.5897(2) 0.4044(4) 0.0399 1.0000 Uani .
C42 C 0.8317(4) 0.5791(2) 0.4773(3) 0.0371 1.0000 Uani .
C43 C 0.7622(3) 0.58117(16) 0.3462(3) 0.0243 1.0000 Uani .
C44 C 0.7265(3) 0.58049(15) 0.2823(3) 0.0246 1.0000 Uani .
C45 C 0.7551(3) 0.56372(15) 0.2243(3) 0.0238 1.0000 Uani .
C46 C 0.6514(3) 0.58621(14) 0.1982(3) 0.0207 1.0000 Uani .
C47 C 0.5851(3) 0.59344(16) 0.1555(3) 0.0230 1.0000 Uani .
C48 C 0.5402(3) 0.55851(15) 0.1515(3) 0.0216 1.0000 Uani .
C49 C 0.4891(3) 0.50013(16) 0.3663(3) 0.0250 1.0000 Uani .
C50 C 0.4890(3) 0.46184(16) 0.3796(3) 0.0254 1.0000 Uani .
C51 C 0.4213(3) 0.43905(17) 0.3899(3) 0.0300 1.0000 Uani .
C52 C 0.3745(4) 0.44341(19) 0.3245(4) 0.0375 1.0000 Uani .
C53 C 0.3820(4) 0.45370(19) 0.4538(4) 0.0391 1.0000 Uani .
C54 C 0.4367(4) 0.39652(17) 0.4004(4) 0.0382 1.0000 Uani .
C55 C 0.5562(3) 0.44591(16) 0.3831(3) 0.0263 1.0000 Uani .
C56 C 0.6198(3) 0.46678(16) 0.3724(3) 0.0260 1.0000 Uani .
C57 C 0.6916(3) 0.44694(16) 0.3824(3) 0.0285 1.0000 Uani .
C58 C 0.6874(4) 0.40484(19) 0.3642(4) 0.0441 1.0000 Uani .
C59 C 0.7142(4) 0.4516(2) 0.4588(3) 0.0426 1.0000 Uani .
C60 C 0.7483(3) 0.46493(18) 0.3368(3) 0.0327 1.0000 Uani .
C61 C 0.6162(3) 0.50460(15) 0.3572(3) 0.0252 1.0000 Uani .
C62 C 0.5489(3) 0.52114(15) 0.3542(3) 0.0227 1.0000 Uani .
O1 O 0.4006(2) 0.73155(11) 0.0544(2) 0.0234 1.0000 Uani .
O2 O 0.3268(2) 0.69599(13) 0.1600(2) 0.0354 1.0000 Uani .
O3 O 0.5625(2) 0.67736(10) 0.29217(19) 0.0223 1.0000 Uani .
O4 O 0.3781(2) 0.77332(11) 0.1919(2) 0.0249 1.0000 Uani .
O5 O 0.7063(2) 0.56738(11) 0.16978(19) 0.0216 1.0000 Uani .
O6 O 0.5689(2) 0.52453(10) 0.1374(2) 0.0240 1.0000 Uani .
O7 O 0.54614(18) 0.62114(10) 0.1879(2) 0.0211 1.0000 Uani .
O8 O 0.6014(3) 0.60142(14) 0.0860(2) 0.0369 1.0000 Uani .
H71 H 0.3342 0.6758 0.1378 0.0536 1.0000 Uiso R
H161 H 0.6136 0.7050 -0.0025 0.0376 1.0000 Uiso R
H183 H 0.6450 0.7087 -0.2306 0.0699 1.0000 Uiso R
H182 H 0.5656 0.7211 -0.2223 0.0698 1.0000 Uiso R
H181 H 0.5931 0.6843 -0.1860 0.0700 1.0000 Uiso R
H192 H 0.6851 0.7742 -0.1877 0.0650 1.0000 Uiso R
H193 H 0.6590 0.7874 -0.1147 0.0650 1.0000 Uiso R
H191 H 0.6051 0.7862 -0.1766 0.0649 1.0000 Uiso R
H201 H 0.7313 0.7157 -0.1361 0.0901 1.0000 Uiso R
H202 H 0.7070 0.7280 -0.0614 0.0899 1.0000 Uiso R
H203 H 0.6839 0.6884 -0.0921 0.0900 1.0000 Uiso R
H141 H 0.4988 0.7607 -0.1484 0.0376 1.0000 Uiso R
H222 H 0.3022 0.8104 -0.0468 0.0561 1.0000 Uiso R
H223 H 0.3814 0.8194 -0.0271 0.0560 1.0000 Uiso R
H221 H 0.3409 0.7879 0.0127 0.0562 1.0000 Uiso R
H231 H 0.2686 0.7510 -0.1047 0.0561 1.0000 Uiso R
H233 H 0.3083 0.7259 -0.0487 0.0557 1.0000 Uiso R
H232 H 0.3268 0.7218 -0.1270 0.0554 1.0000 Uiso R
H242 H 0.3324 0.8022 -0.1684 0.0579 1.0000 Uiso R
H241 H 0.4128 0.8096 -0.1525 0.0579 1.0000 Uiso R
H243 H 0.3897 0.7726 -0.1918 0.0579 1.0000 Uiso R
H323 H 0.7270 0.8577 0.3908 0.0639 1.0000 Uiso R
H321 H 0.7592 0.8475 0.3162 0.0636 1.0000 Uiso R
H322 H 0.7140 0.8173 0.3568 0.0638 1.0000 Uiso R
H331 H 0.6701 0.9140 0.3395 0.0722 1.0000 Uiso R
H332 H 0.6154 0.9110 0.2774 0.0715 1.0000 Uiso R
H333 H 0.6978 0.9039 0.2650 0.0718 1.0000 Uiso R
H342 H 0.5975 0.8691 0.4050 0.0585 1.0000 Uiso R
H343 H 0.5451 0.8611 0.3431 0.0585 1.0000 Uiso R
H341 H 0.5866 0.8278 0.3788 0.0591 1.0000 Uiso R
H371 H 0.5819 0.7767 0.0887 0.0320 1.0000 Uiso R
H393 H 0.5460 0.8451 -0.0402 0.0508 1.0000 Uiso R
H392 H 0.5033 0.8328 0.0249 0.0506 1.0000 Uiso R
H391 H 0.5609 0.8059 -0.0064 0.0508 1.0000 Uiso R
H401 H 0.6765 0.8564 -0.0293 0.0560 1.0000 Uiso R
H402 H 0.7142 0.8556 0.0446 0.0556 1.0000 Uiso R
H403 H 0.6871 0.8175 0.0093 0.0559 1.0000 Uiso R
H413 H 0.5852 0.9026 0.0107 0.0508 1.0000 Uiso R
H412 H 0.5451 0.8950 0.0807 0.0508 1.0000 Uiso R
H411 H 0.6281 0.9047 0.0819 0.0510 1.0000 Uiso R
H351 H 0.6366 0.8764 0.1764 0.0359 1.0000 Uiso R
H553 H 0.8804 0.5454 0.0627 0.0508 1.0000 Uiso R
H551 H 0.8175 0.5698 0.0913 0.0508 1.0000 Uiso R
H552 H 0.8948 0.5760 0.1202 0.0512 1.0000 Uiso R
H561 H 0.8164 0.4844 0.0927 0.0458 1.0000 Uiso R
H563 H 0.7532 0.5104 0.1151 0.0457 1.0000 Uiso R
H562 H 0.7837 0.4805 0.1682 0.0460 1.0000 Uiso R
H572 H 0.9375 0.4959 0.1324 0.0548 1.0000 Uiso R
H573 H 0.9555 0.5244 0.1918 0.0550 1.0000 Uiso R
H571 H 0.9136 0.4873 0.2081 0.0545 1.0000 Uiso R
H501 H 0.9011 0.5360 0.2919 0.0331 1.0000 Uiso R
H593 H 0.9295 0.5251 0.4730 0.0571 1.0000 Uiso R
H592 H 0.9229 0.5128 0.3940 0.0566 1.0000 Uiso R
H591 H 0.8575 0.5085 0.4448 0.0565 1.0000 Uiso R
H601 H 0.8606 0.5759 0.5183 0.0600 1.0000 Uiso R
H602 H 0.8213 0.6057 0.4703 0.0600 1.0000 Uiso R
H603 H 0.7881 0.5649 0.4815 0.0600 1.0000 Uiso R
H613 H 0.9679 0.5892 0.4446 0.0617 1.0000 Uiso R
H612 H 0.9225 0.6152 0.3969 0.0620 1.0000 Uiso R
H611 H 0.9645 0.5818 0.3652 0.0620 1.0000 Uiso R
H481 H 0.7420 0.5919 0.3856 0.0324 1.0000 Uiso R
H701 H 0.6576 0.5185 0.3493 0.0322 1.0000 Uiso R
H723 H 0.7924 0.4509 0.3418 0.0508 1.0000 Uiso R
H722 H 0.7558 0.4908 0.3515 0.0509 1.0000 Uiso R
H721 H 0.7326 0.4643 0.2884 0.0512 1.0000 Uiso R
H732 H 0.7348 0.3944 0.3665 0.0682 1.0000 Uiso R
H733 H 0.6581 0.3917 0.3972 0.0679 1.0000 Uiso R
H731 H 0.6686 0.4011 0.3179 0.0681 1.0000 Uiso R
H741 H 0.7594 0.4393 0.4675 0.0657 1.0000 Uiso R
H742 H 0.7181 0.4780 0.4706 0.0657 1.0000 Uiso R
H743 H 0.6791 0.4401 0.4881 0.0658 1.0000 Uiso R
H681 H 0.5597 0.4198 0.3929 0.0331 1.0000 Uiso R
H762 H 0.3922 0.3827 0.4049 0.0570 1.0000 Uiso R
H763 H 0.4666 0.3928 0.4421 0.0568 1.0000 Uiso R
H761 H 0.4613 0.3871 0.3601 0.0565 1.0000 Uiso R
H771 H 0.3408 0.4378 0.4617 0.0614 1.0000 Uiso R
H773 H 0.3670 0.4795 0.4462 0.0611 1.0000 Uiso R
H772 H 0.4137 0.4526 0.4934 0.0609 1.0000 Uiso R
H782 H 0.3310 0.4293 0.3297 0.0588 1.0000 Uiso R
H781 H 0.3629 0.4700 0.3183 0.0585 1.0000 Uiso R
H783 H 0.3993 0.4346 0.2840 0.0591 1.0000 Uiso R
H441 H 0.6264 0.6215 0.0861 0.0569 1.0000 Uiso R

loop_
_atom_site_aniso_label
_atom_site_aniso_U_11
_atom_site_aniso_U_22
_atom_site_aniso_U_33
_atom_site_aniso_U_23
_atom_site_aniso_U_13
_atom_site_aniso_U_12
N1 0.021(2) 0.022(2) 0.024(2) -0.0007(18) -0.0027(17) -0.0005(17)
N2 0.033(2) 0.015(2) 0.022(2) 0.0024(17) -0.0036(18) -0.0014(18)
N4 0.023(2) 0.020(2) 0.026(2) -0.0024(18) -0.0015(17) -0.0039(17)
N3 0.021(2) 0.020(2) 0.021(2) -0.0029(17) 0.0010(16) 0.0051(17)
Cl1 0.0297(7) 0.0327(7) 0.0390(8) 0.0019(6) 0.0020(6) -0.0010(6)
Cl2 0.0368(7) 0.0262(6) 0.0238(6) 0.0006(5) -0.0060(5) 0.0020(5)
Mn1 0.0267(4) 0.0180(4) 0.0207(4) -0.0001(3) -0.0044(3) -0.0005(3)
Mn2 0.0230(4) 0.0181(4) 0.0245(4) 0.0007(3) -0.0031(3) 0.0006(3)
C1 0.033(4) 0.088(6) 0.043(4) 0.019(4) 0.002(3) 0.014(4)
C2 0.054(4) 0.042(4) 0.040(4) 0.000(3) 0.010(3) -0.003(3)
C3 0.035(3) 0.048(4) 0.024(3) 0.004(3) -0.001(2) 0.001(3)
C4 0.038(4) 0.053(4) 0.033(3) 0.000(3) 0.005(3) -0.012(3)
C5 0.033(3) 0.032(3) 0.023(3) 0.004(2) -0.004(2) 0.002(2)
C6 0.034(3) 0.035(3) 0.020(3) 0.006(2) 0.000(2) -0.001(2)
C7 0.028(3) 0.027(3) 0.022(3) -0.003(2) -0.005(2) -0.002(2)
C8 0.030(3) 0.033(3) 0.024(3) 0.005(2) -0.004(2) -0.001(2)
C9 0.033(3) 0.037(3) 0.037(3) 0.001(3) -0.009(3) 0.004(3)
C10 0.042(4) 0.048(4) 0.027(3) 0.008(3) -0.008(3) 0.009(3)
C11 0.037(3) 0.035(3) 0.032(3) 0.001(3) -0.005(3) 0.003(3)
C12 0.030(3) 0.024(3) 0.021(3) 0.002(2) 0.000(2) -0.002(2)
C13 0.026(3) 0.023(3) 0.022(2) -0.003(2) 0.000(2) 0.004(2)
C14 0.027(3) 0.030(3) 0.028(3) -0.001(2) -0.007(2) 0.001(2)
C15 0.023(2) 0.020(2) 0.019(2) -0.003(2) -0.0058(19) 0.0041(19)
C16 0.026(3) 0.018(2) 0.025(3) -0.005(2) -0.005(2) -0.004(2)
C17 0.027(3) 0.017(2) 0.028(3) 0.004(2) -0.003(2) 0.003(2)
C18 0.030(3) 0.020(2) 0.020(2) 0.003(2) -0.006(2) 0.003(2)
C19 0.031(3) 0.020(2) 0.025(3) 0.004(2) -0.008(2) -0.003(2)
C20 0.039(3) 0.021(3) 0.029(3) 0.001(2) -0.009(2) -0.006(2)
C21 0.044(4) 0.031(3) 0.037(3) -0.004(3) 0.000(3) -0.002(3)
C22 0.042(4) 0.039(4) 0.045(4) -0.005(3) -0.011(3) -0.005(3)
C23 0.080(6) 0.022(3) 0.036(4) -0.002(3) -0.007(4) -0.011(3)
C24 0.033(3) 0.023(3) 0.027(3) 0.001(2) -0.003(2) -0.003(2)
C25 0.030(3) 0.024(3) 0.024(3) 0.000(2) -0.006(2) -0.005(2)
C26 0.026(3) 0.023(3) 0.028(3) 0.004(2) -0.006(2) -0.003(2)
C27 0.039(3) 0.025(3) 0.035(3) 0.008(3) -0.008(3) -0.003(2)
C28 0.034(3) 0.040(3) 0.032(3) 0.007(3) -0.006(2) 0.000(3)
C29 0.037(3) 0.030(3) 0.033(3) 0.011(3) -0.007(3) -0.007(3)
C30 0.032(3) 0.023(3) 0.023(3) 0.000(2) -0.005(2) -0.002(2)
C31 0.029(3) 0.022(3) 0.021(2) -0.003(2) -0.003(2) 0.001(2)
C32 0.037(3) 0.024(3) 0.027(3) -0.007(2) -0.003(2) -0.001(2)
C33 0.028(3) 0.025(3) 0.027(3) 0.002(2) 0.003(2) 0.001(2)
C34 0.030(3) 0.043(4) 0.034(3) 0.005(3) 0.002(2) 0.006(3)
C35 0.033(3) 0.033(3) 0.033(3) 0.001(3) -0.001(2) 0.002(2)
C36 0.017(2) 0.028(3) 0.029(3) 0.000(2) 0.000(2) 0.001(2)
C37 0.023(3) 0.021(2) 0.030(3) 0.006(2) -0.005(2) 0.002(2)
C38 0.024(3) 0.027(3) 0.025(3) -0.002(2) -0.003(2) -0.004(2)
C39 0.027(3) 0.035(3) 0.029(3) -0.004(2) -0.011(2) -0.003(2)
C40 0.038(3) 0.036(3) 0.035(3) 0.004(3) -0.010(3) 0.008(3)
C41 0.032(3) 0.046(4) 0.041(4) -0.001(3) -0.011(3) -0.008(3)
C42 0.041(4) 0.043(4) 0.027(3) 0.000(3) -0.009(3) 0.003(3)
C43 0.026(3) 0.025(3) 0.021(2) 0.000(2) -0.006(2) 0.001(2)
C44 0.027(3) 0.019(2) 0.027(3) 0.001(2) -0.002(2) -0.001(2)
C45 0.025(3) 0.022(2) 0.024(3) 0.002(2) -0.007(2) -0.003(2)
C46 0.026(3) 0.016(2) 0.020(2) -0.0039(19) 0.0018(19) -0.0012(19)
C47 0.023(3) 0.023(3) 0.022(2) 0.000(2) 0.001(2) 0.001(2)
C48 0.022(2) 0.020(2) 0.022(2) -0.004(2) -0.0022(19) 0.0048(19)
C49 0.022(3) 0.022(3) 0.031(3) 0.004(2) -0.007(2) -0.001(2)
C50 0.027(3) 0.025(3) 0.025(3) 0.002(2) -0.003(2) 0.001(2)
C51 0.029(3) 0.024(3) 0.036(3) 0.001(2) 0.002(2) -0.001(2)
C52 0.034(3) 0.033(3) 0.046(4) 0.004(3) -0.007(3) -0.011(3)
C53 0.042(4) 0.030(3) 0.046(4) 0.011(3) 0.012(3) 0.006(3)
C54 0.034(3) 0.023(3) 0.057(4) 0.010(3) 0.008(3) -0.003(2)
C55 0.032(3) 0.021(3) 0.026(3) 0.003(2) -0.004(2) 0.003(2)
C56 0.025(3) 0.024(3) 0.029(3) 0.003(2) -0.005(2) 0.002(2)
C57 0.025(3) 0.024(3) 0.036(3) 0.000(2) -0.005(2) 0.005(2)
C58 0.039(4) 0.029(3) 0.063(5) 0.000(3) -0.005(3) 0.010(3)
C59 0.043(4) 0.055(4) 0.029(3) 0.002(3) -0.006(3) 0.019(3)
C60 0.029(3) 0.033(3) 0.036(3) 0.003(3) 0.000(2) 0.007(2)
C61 0.022(3) 0.021(2) 0.033(3) -0.004(2) -0.004(2) 0.001(2)
C62 0.024(3) 0.018(2) 0.026(3) 0.002(2) -0.001(2) 0.000(2)
O1 0.0227(18) 0.0261(19) 0.0214(18) 0.0012(15) -0.0025(14) 0.0017(15)
O2 0.035(2) 0.037(2) 0.034(2) -0.002(2) -0.0038(18) -0.0001(19)
O3 0.030(2) 0.0163(17) 0.0203(18) -0.0015(14) -0.0035(15) -0.0049(15)
O4 0.033(2) 0.0218(19) 0.0196(18) -0.0013(15) -0.0030(15) 0.0020(16)
O5 0.0215(18) 0.0262(19) 0.0171(17) -0.0026(15) -0.0019(14) -0.0001(15)
O6 0.0232(19) 0.0167(17) 0.032(2) -0.0068(15) -0.0035(15) 0.0033(14)
O7 0.0147(16) 0.0174(17) 0.031(2) -0.0073(15) 0.0002(14) 0.0004(13)
O8 0.042(3) 0.038(2) 0.031(2) 0.000(2) -0.0008(19) 0.000(2)

loop_
_atom_type_symbol
_atom_type_scat_dispersion_real
_atom_type_scat_dispersion_imag
_atom_type_scat_Cromer_Mann_a1
_atom_type_scat_Cromer_Mann_b1
_atom_type_scat_Cromer_Mann_a2
_atom_type_scat_Cromer_Mann_b2
_atom_type_scat_Cromer_Mann_a3
_atom_type_scat_Cromer_Mann_b3
_atom_type_scat_Cromer_Mann_a4
_atom_type_scat_Cromer_Mann_b4
_atom_type_scat_Cromer_Mann_c
_atom_type_scat_source
C 0.0033 0.0016 2.3100 20.8439 1.0200 10.2075 1.5886 0.5687 0.8650 51.6512 0.2156 'International Tables Vol C 4.2.6.8 and 6.1.1.4'
H 0.0000 0.0000 0.4930 10.5109 0.3229 26.1257 0.1402 3.1424 0.0408 57.7998 0.0030 'International Tables Vol C 4.2.6.8 and 6.1.1.4'
N 0.0061 0.0033 12.2126 0.0057 3.1322 9.8933 2.0125 28.9975 1.1663 0.5826 -11.5290 'International Tables Vol C 4.2.6.8 and 6.1.1.4'
O 0.0106 0.0060 3.0485 13.2771 2.2868 5.7011 1.5463 0.3239 0.8670 32.9089 0.2508 'International Tables Vol C 4.2.6.8 and 6.1.1.4'
Cl 0.1484 0.1585 11.4604 0.0104 7.1964 1.1662 6.2556 18.5194 1.6455 47.7784 -9.5574 'International Tables Vol C 4.2.6.8 and 6.1.1.4'
Mn 0.3368 0.7283 11.2819 5.3409 7.3573 0.3432 3.0193 17.8674 2.2441 83.7543 1.0896 'International Tables Vol C 4.2.6.8 and 6.1.1.4'

loop_
_geom_angle_atom_site_label_1
_geom_angle_site_symmetry_1
_geom_angle_atom_site_label_2
_geom_angle_atom_site_label_3
_geom_angle_site_symmetry_3
_geom_angle
_geom_angle_publ_flag
Mn1 . N1 C13 . 137.7(4) yes
Mn1 . N1 C15 . 117.2(4) yes
C13 . N1 C15 . 104.7(4) yes
C17 5_655 N2 Mn1 . 112.4(4) yes
C17 5_655 N2 C31 . 103.9(4) yes
Mn1 . N2 C31 . 143.1(4) yes
C48 5_655 N4 Mn2 . 111.1(4) yes
C48 5_655 N4 C62 . 104.4(4) yes
Mn2 . N4 C62 . 144.4(4) yes
Mn2 . N3 C44 . 135.1(4) yes
Mn2 . N3 C46 . 119.2(4) yes
C44 . N3 C46 . 105.2(4) yes
N1 . Mn1 N2 . 89.47(17) yes
N1 . Mn1 Cl1 . 101.72(13) yes
N2 . Mn1 Cl1 . 94.99(14) yes
N1 . Mn1 O3 5_655 70.39(15) yes
N2 . Mn1 O3 5_655 98.07(16) yes
Cl1 . Mn1 O3 5_655 164.61(10) yes
N1 . Mn1 Mn2 5_655 81.69(12) yes
N2 . Mn1 Mn2 5_655 137.79(13) yes
Cl1 . Mn1 Mn2 5_655 127.21(5) yes
O3 5_655 Mn1 Mn2 5_655 40.15(9) yes
N1 . Mn1 O3 . 138.04(16) yes
N2 . Mn1 O3 . 73.84(15) yes
Cl1 . Mn1 O3 . 117.59(11) yes
O3 5_655 Mn1 O3 . 74.18(15) yes
Mn2 5_655 Mn1 O3 . 85.59(10) yes
N1 . Mn1 O7 . 110.60(16) yes
N2 . Mn1 O7 . 155.35(16) yes
Cl1 . Mn1 O7 . 94.71(11) yes
O3 5_655 Mn1 O7 . 76.58(13) yes
Mn2 5_655 Mn1 O7 . 39.10(9) yes
O3 . Mn1 O7 . 81.58(14) yes
N3 . Mn2 O7 5_655 139.55(16) yes
N3 . Mn2 N4 . 89.85(17) yes
O7 5_655 Mn2 N4 . 73.79(15) yes
N3 . Mn2 Cl2 . 99.91(13) yes
O7 5_655 Mn2 Cl2 . 118.67(12) yes
N4 . Mn2 Cl2 . 98.40(12) yes
N3 . Mn2 Mn1 5_655 148.03(12) yes
O7 5_655 Mn2 Mn1 5_655 38.52(10) yes
N4 . Mn2 Mn1 5_655 110.39(12) yes
Cl2 . Mn2 Mn1 5_655 101.18(5) yes
N3 . Mn2 O3 . 107.37(16) yes
O7 5_655 Mn2 O3 . 83.12(14) yes
N4 . Mn2 O3 . 156.87(16) yes
Cl2 . Mn2 O3 . 93.80(10) yes
Mn1 5_655 Mn2 O3 . 47.56(11) yes
N3 . Mn2 O7 . 69.61(14) yes
O7 5_655 Mn2 O7 . 76.91(15) yes
N4 . Mn2 O7 . 99.67(14) yes
Cl2 . Mn2 O7 . 159.01(10) yes
Mn1 5_655 Mn2 O7 . 82.41(8) yes
O3 . Mn2 O7 . 73.20(13) yes
C3 . C1 H201 . 108.8 no
C3 . C1 H202 . 109.2 no
H201 . C1 H202 . 109.0 no
C3 . C1 H203 . 110.0 no
H201 . C1 H203 . 109.0 no
H202 . C1 H203 . 110.7 no
C3 . C2 H183 . 110.0 no
C3 . C2 H182 . 110.5 no
H183 . C2 H182 . 108.8 no
C3 . C2 H181 . 110.5 no
H183 . C2 H181 . 108.8 no
H182 . C2 H181 . 108.1 no
C2 . C3 C1 . 107.6(6) yes
C2 . C3 C4 . 110.1(5) yes
C1 . C3 C4 . 108.4(6) yes
C2 . C3 C5 . 109.0(6) yes
C1 . C3 C5 . 111.5(5) yes
C4 . C3 C5 . 110.2(6) yes
C3 . C4 H192 . 111.9 no
C3 . C4 H193 . 109.7 no
H192 . C4 H193 . 107.5 no
C3 . C4 H191 . 112.3 no
H192 . C4 H191 . 108.3 no
H193 . C4 H191 . 106.9 no
C3 . C5 C6 . 118.6(5) yes
C3 . C5 C14 . 121.9(5) yes
C6 . C5 C14 . 119.5(6) yes
C5 . C6 C7 . 125.1(5) yes
C5 . C6 H141 . 116.9 no
C7 . C6 H141 . 117.9 no
C6 . C7 C8 . 125.1(5) yes
C6 . C7 C12 . 112.3(5) yes
C8 . C7 C12 . 122.6(5) yes
C7 . C8 C9 . 108.9(5) yes
C7 . C8 C10 . 111.9(5) yes
C9 . C8 C10 . 109.3(5) yes
C7 . C8 C11 . 110.6(5) yes
C9 . C8 C11 . 109.4(5) yes
C10 . C8 C11 . 106.7(5) yes
C8 . C9 H231 . 109.3 no
C8 . C9 H233 . 111.7 no
H231 . C9 H233 . 108.9 no
C8 . C9 H232 . 109.8 no
H231 . C9 H232 . 109.4 no
H233 . C9 H232 . 107.7 no
C8 . C10 H242 . 111.0 no
C8 . C10 H241 . 110.2 no
H242 . C10 H241 . 108.3 no
C8 . C10 H243 . 109.9 no
H242 . C10 H243 . 108.7 no
H241 . C10 H243 . 108.7 no
C8 . C11 H222 . 109.2 no
C8 . C11 H223 . 111.9 no
H222 . C11 H223 . 109.0 no
C8 . C11 H221 . 109.9 no
H222 . C11 H221 . 108.4 no
H223 . C11 H221 . 108.3 no
C7 . C12 C13 . 125.1(5) yes
C7 . C12 O1 . 127.6(5) yes
C13 . C12 O1 . 107.3(5) yes
N1 . C13 C12 . 108.2(5) yes
N1 . C13 C14 . 130.9(5) yes
C12 . C13 C14 . 121.0(5) yes
C13 . C14 C5 . 117.1(5) yes
C13 . C14 H161 . 120.8 no
C5 . C14 H161 . 122.1 no
N1 . C15 C16 . 124.2(5) yes
N1 . C15 O1 . 115.5(5) yes
C16 . C15 O1 . 120.3(5) yes
C15 . C16 O3 5_655 109.8(5) yes
C15 . C16 C17 . 110.2(4) yes
O3 5_655 C16 C17 . 107.1(4) yes
C15 . C16 O2 . 110.3(4) yes
O3 5_655 C16 O2 . 115.8(5) yes
C17 . C16 O2 . 103.4(4) yes
C16 . C17 N2 5_655 123.0(5) yes
C16 . C17 O4 . 120.9(5) yes
N2 5_655 C17 O4 . 116.2(5) yes
O4 5_655 C18 C19 . 127.9(5) yes
O4 5_655 C18 C31 . 107.1(5) yes
C19 . C18 C31 . 124.9(5) yes
C18 . C19 C20 . 123.1(5) yes
C18 . C19 C24 . 112.4(5) yes
C20 . C19 C24 . 124.5(5) yes
C19 . C20 C21 . 108.0(5) yes
C19 . C20 C22 . 109.6(5) yes
C21 . C20 C22 . 109.2(5) yes
C19 . C20 C23 . 112.1(5) yes
C21 . C20 C23 . 109.2(6) yes
C22 . C20 C23 . 108.7(6) yes
C20 . C21 H342 . 109.9 no
C20 . C21 H343 . 110.2 no
H342 . C21 H343 . 109.6 no
C20 . C21 H341 . 109.3 no
H342 . C21 H341 . 108.5 no
H343 . C21 H341 . 109.3 no
C20 . C22 H323 . 108.2 no
C20 . C22 H321 . 111.0 no
H323 . C22 H321 . 110.5 no
C20 . C22 H322 . 109.2 no
H323 . C22 H322 . 109.8 no
H321 . C22 H322 . 108.2 no
C20 . C23 H331 . 109.3 no
C20 . C23 H332 . 110.6 no
H331 . C23 H332 . 108.7 no
C20 . C23 H333 . 109.5 no
H331 . C23 H333 . 108.7 no
H332 . C23 H333 . 110.0 no
C19 . C24 C25 . 125.2(5) yes
C19 . C24 H351 . 116.5 no
C25 . C24 H351 . 118.3 no
C24 . C25 C26 . 120.8(5) yes
C24 . C25 C30 . 119.1(5) yes
C26 . C25 C30 . 120.0(5) yes
C25 . C26 C27 . 110.8(5) yes
C25 . C26 C28 . 109.3(5) yes
C27 . C26 C28 . 109.5(5) yes
C25 . C26 C29 . 111.0(5) yes
C27 . C26 C29 . 107.9(5) yes
C28 . C26 C29 . 108.4(5) yes
C26 . C27 H413 . 109.5 no
C26 . C27 H412 . 109.6 no
H413 . C27 H412 . 108.2 no
C26 . C27 H411 . 110.8 no
H413 . C27 H411 . 108.9 no
H412 . C27 H411 . 109.9 no
C26 . C28 H401 . 108.5 no
C26 . C28 H402 . 108.5 no
H401 . C28 H402 . 109.7 no
C26 . C28 H403 . 109.3 no
H401 . C28 H403 . 109.8 no
H402 . C28 H403 . 111.0 no
C26 . C29 H393 . 109.9 no
C26 . C29 H392 . 110.7 no
H393 . C29 H392 . 108.0 no
C26 . C29 H391 . 109.8 no
H393 . C29 H391 . 108.8 no
H392 . C29 H391 . 109.6 no
C25 . C30 C31 . 117.0(5) yes
C25 . C30 H371 . 122.2 no
C31 . C30 H371 . 120.8 no
N2 . C31 C30 . 129.7(5) yes
N2 . C31 C18 . 108.9(5) yes
C30 . C31 C18 . 121.4(5) yes
C33 . C32 H561 . 109.9 no
C33 . C32 H563 . 110.6 no
H561 . C32 H563 . 108.2 no
C33 . C32 H562 . 109.8 no
H561 . C32 H562 . 109.6 no
H563 . C32 H562 . 108.6 no
C32 . C33 C34 . 108.5(5) yes
C32 . C33 C35 . 108.9(5) yes
C34 . C33 C35 . 109.1(5) yes
C32 . C33 C36 . 110.0(5) yes
C34 . C33 C36 . 111.7(5) yes
C35 . C33 C36 . 108.5(5) yes
C33 . C34 H572 . 109.6 no
C33 . C34 H573 . 111.0 no
H572 . C34 H573 . 108.3 no
C33 . C34 H571 . 110.6 no
H572 . C34 H571 . 108.1 no
H573 . C34 H571 . 109.1 no
C33 . C35 H553 . 108.7 no
C33 . C35 H551 . 111.5 no
H553 . C35 H551 . 108.5 no
C33 . C35 H552 . 110.7 no
H553 . C35 H552 . 109.0 no
H551 . C35 H552 . 108.3 no
C33 . C36 C37 . 124.2(5) yes
C33 . C36 C45 . 121.7(5) yes
C37 . C36 C45 . 114.0(5) yes
C36 . C37 C38 . 124.2(5) yes
C36 . C37 H501 . 118.4 no
C38 . C37 H501 . 117.4 no
C37 . C38 C39 . 118.9(5) yes
C37 . C38 C43 . 119.7(5) yes
C39 . C38 C43 . 121.3(5) yes
C38 . C39 C40 . 110.2(5) yes
C38 . C39 C41 . 108.8(5) yes
C40 . C39 C41 . 110.3(5) yes
C38 . C39 C42 . 111.7(5) yes
C40 . C39 C42 . 107.5(5) yes
C41 . C39 C42 . 108.3(5) yes
C39 . C40 H593 . 108.5 no
C39 . C40 H592 . 110.7 no
H593 . C40 H592 . 109.4 no
C39 . C40 H591 . 110.2 no
H593 . C40 H591 . 108.3 no
H592 . C40 H591 . 109.8 no
C39 . C41 H613 . 110.6 no
C39 . C41 H612 . 110.9 no
H613 . C41 H612 . 108.0 no
C39 . C41 H611 . 111.4 no
H613 . C41 H611 . 107.5 no
H612 . C41 H611 . 108.3 no
C39 . C42 H601 . 108.1 no
C39 . C42 H602 . 109.3 no
H601 . C42 H602 . 109.8 no
C39 . C42 H603 . 109.1 no
H601 . C42 H603 . 109.9 no
H602 . C42 H603 . 110.6 no
C38 . C43 C44 . 116.6(5) yes
C38 . C43 H481 . 121.6 no
C44 . C43 H481 . 121.8 no
N3 . C44 C43 . 130.3(5) yes
N3 . C44 C45 . 107.6(5) yes
C43 . C44 C45 . 122.1(5) yes
C36 . C45 C44 . 123.3(5) yes
C36 . C45 O5 . 128.7(5) yes
C44 . C45 O5 . 107.9(5) yes
N3 . C46 C47 . 124.9(5) yes
N3 . C46 O5 . 115.2(5) yes
C47 . C46 O5 . 119.7(4) yes
C46 . C47 C48 . 110.3(4) yes
C46 . C47 O7 . 108.4(4) yes
C48 . C47 O7 . 108.2(4) yes
C46 . C47 O8 . 111.3(4) yes
C48 . C47 O8 . 104.3(4) yes
O7 . C47 O8 . 114.1(5) yes
C47 . C48 N4 5_655 123.3(5) yes
C47 . C48 O6 . 121.6(5) yes
N4 5_655 C48 O6 . 115.1(5) yes
O6 5_655 C49 C50 . 128.2(5) yes
O6 5_655 C49 C62 . 107.1(5) yes
C50 . C49 C62 . 124.6(5) yes
C49 . C50 C51 . 123.3(5) yes
C49 . C50 C55 . 114.1(5) yes
C51 . C50 C55 . 122.6(5) yes
C50 . C51 C52 . 108.2(5) yes
C50 . C51 C53 . 109.6(5) yes
C52 . C51 C53 . 110.1(5) yes
C50 . C51 C54 . 112.3(5) yes
C52 . C51 C54 . 108.0(5) yes
C53 . C51 C54 . 108.6(5) yes
C51 . C52 H782 . 110.1 no
C51 . C52 H781 . 108.8 no
H782 . C52 H781 . 109.1 no
C51 . C52 H783 . 110.4 no
H782 . C52 H783 . 109.5 no
H781 . C52 H783 . 108.9 no
C51 . C53 H771 . 108.7 no
C51 . C53 H773 . 110.0 no
H771 . C53 H773 . 110.0 no
C51 . C53 H772 . 108.6 no
H771 . C53 H772 . 109.9 no
H773 . C53 H772 . 109.6 no
C51 . C54 H762 . 110.1 no
C51 . C54 H763 . 109.9 no
H762 . C54 H763 . 110.2 no
C51 . C54 H761 . 108.9 no
H762 . C54 H761 . 108.4 no
H763 . C54 H761 . 109.3 no
C50 . C55 C56 . 123.1(5) yes
C50 . C55 H681 . 118.1 no
C56 . C55 H681 . 118.8 no
C55 . C56 C57 . 118.8(5) yes
C55 . C56 C61 . 120.0(5) yes
C57 . C56 C61 . 121.0(5) yes
C56 . C57 C58 . 112.1(5) yes
C56 . C57 C59 . 107.8(5) yes
C58 . C57 C59 . 109.6(6) yes
C56 . C57 C60 . 110.8(5) yes
C58 . C57 C60 . 108.1(5) yes
C59 . C57 C60 . 108.4(5) yes
C57 . C58 H732 . 108.7 no
C57 . C58 H733 . 110.5 no
H732 . C58 H733 . 108.3 no
C57 . C58 H731 . 111.2 no
H732 . C58 H731 . 108.6 no
H733 . C58 H731 . 109.5 no
C57 . C59 H741 . 110.5 no
C57 . C59 H742 . 110.4 no
H741 . C59 H742 . 109.5 no
C57 . C59 H743 . 109.3 no
H741 . C59 H743 . 108.2 no
H742 . C59 H743 . 108.9 no
C57 . C60 H723 . 109.3 no
C57 . C60 H722 . 109.2 no
H723 . C60 H722 . 109.6 no
C57 . C60 H721 . 109.4 no
H723 . C60 H721 . 109.4 no
H722 . C60 H721 . 109.9 no
C56 . C61 C62 . 117.5(5) yes
C56 . C61 H701 . 120.8 no
C62 . C61 H701 . 121.7 no
N4 . C62 C61 . 130.7(5) yes
N4 . C62 C49 . 108.7(5) yes
C61 . C62 C49 . 120.6(5) yes
C12 . O1 C15 . 104.3(4) yes
C16 . O2 H71 . 95.4 no
Mn1 . O3 Mn2 . 106.74(16) yes
Mn1 . O3 C16 5_655 116.4(3) yes
Mn2 . O3 C16 5_655 121.6(3) yes
Mn1 . O3 Mn1 5_655 105.56(15) yes
Mn2 . O3 Mn1 5_655 92.29(14) yes
C16 5_655 O3 Mn1 5_655 110.7(3) yes
C18 5_655 O4 C17 . 103.8(4) yes
C45 . O5 C46 . 104.0(4) yes
C49 5_655 O6 C48 . 104.7(4) yes
Mn2 5_655 O7 Mn1 . 102.38(15) yes
Mn2 5_655 O7 C47 . 117.9(3) yes
Mn1 . O7 C47 . 124.5(3) yes
Mn2 5_655 O7 Mn2 . 102.85(15) yes
Mn1 . O7 Mn2 . 95.95(13) yes
C47 . O7 Mn2 . 109.3(3) yes
C47 . O8 H441 . 106.9 no

loop_
_geom_bond_atom_site_label_1
_geom_bond_atom_site_label_2
_geom_bond_site_symmetry_2
_geom_bond_distance
_geom_bond_publ_flag
N1 Mn1 . 2.213(5) yes
N1 C13 . 1.396(7) yes
N1 C15 . 1.292(7) yes
N2 C17 5_655 1.277(7) yes
N2 Mn1 . 2.229(5) yes
N2 C31 . 1.417(7) yes
N4 C48 5_655 1.293(7) yes
N4 Mn2 . 2.284(5) yes
N4 C62 . 1.406(7) yes
N3 Mn2 . 2.179(4) yes
N3 C44 . 1.401(7) yes
N3 C46 . 1.289(7) yes
Cl1 Mn1 . 2.3901(18) yes
Cl2 Mn2 . 2.3946(16) yes
Mn1 O3 5_655 2.483(4) yes
Mn1 Mn2 5_655 3.3612(12) yes
Mn1 O3 . 2.198(4) yes
Mn1 O7 . 2.143(4) yes
Mn2 O7 5_655 2.170(4) yes
Mn2 O3 . 2.169(4) yes
Mn2 O7 . 2.560(4) yes
C1 C3 . 1.519(9) yes
C1 H201 . 0.965 no
C1 H202 . 0.962 no
C1 H203 . 0.960 no
C2 C3 . 1.523(10) yes
C2 H183 . 0.957 no
C2 H182 . 0.964 no
C2 H181 . 0.965 no
C3 C4 . 1.539(10) yes
C3 C5 . 1.518(9) yes
C4 H192 . 0.975 no
C4 H193 . 0.960 no
C4 H191 . 0.970 no
C5 C6 . 1.416(8) yes
C5 C14 . 1.379(8) yes
C6 C7 . 1.376(8) yes
C6 H141 . 0.934 no
C7 C8 . 1.519(8) yes
C7 C12 . 1.391(8) yes
C8 C9 . 1.520(9) yes
C8 C10 . 1.521(8) yes
C8 C11 . 1.538(9) yes
C9 H231 . 0.967 no
C9 H233 . 0.967 no
C9 H232 . 0.953 no
C10 H242 . 0.961 no
C10 H241 . 0.959 no
C10 H243 . 0.973 no
C11 H222 . 0.964 no
C11 H223 . 0.956 no
C11 H221 . 0.964 no
C12 C13 . 1.372(8) yes
C12 O1 . 1.392(7) yes
C13 C14 . 1.387(8) yes
C14 H161 . 0.935 no
C15 C16 . 1.496(8) yes
C15 O1 . 1.335(6) yes
C16 O3 5_655 1.368(6) yes
C16 C17 . 1.530(7) yes
C16 O2 . 1.412(7) yes
C17 O4 . 1.356(6) yes
C18 O4 5_655 1.399(6) yes
C18 C19 . 1.384(7) yes
C18 C31 . 1.363(7) yes
C19 C20 . 1.520(8) yes
C19 C24 . 1.401(8) yes
C20 C21 . 1.518(9) yes
C20 C22 . 1.534(9) yes
C20 C23 . 1.527(8) yes
C21 H342 . 0.955 no
C21 H343 . 0.951 no
C21 H341 . 0.966 no
C22 H323 . 0.974 no
C22 H321 . 0.973 no
C22 H322 . 0.975 no
C23 H331 . 0.959 no
C23 H332 . 0.969 no
C23 H333 . 0.967 no
C24 C25 . 1.392(8) yes
C24 H351 . 0.931 no
C25 C26 . 1.528(8) yes
C25 C30 . 1.397(8) yes
C26 C27 . 1.542(8) yes
C26 C28 . 1.514(9) yes
C26 C29 . 1.526(8) yes
C27 H413 . 0.964 no
C27 H412 . 0.971 no
C27 H411 . 0.977 no
C28 H401 . 0.961 no
C28 H402 . 0.967 no
C28 H403 . 0.965 no
C29 H393 . 0.958 no
C29 H392 . 0.961 no
C29 H391 . 0.956 no
C30 C31 . 1.391(8) yes
C30 H371 . 0.944 no
C32 C33 . 1.533(8) yes
C32 H561 . 0.969 no
C32 H563 . 0.965 no
C32 H562 . 0.971 no
C33 C34 . 1.522(8) yes
C33 C35 . 1.529(8) yes
C33 C36 . 1.525(8) yes
C34 H572 . 0.958 no
C34 H573 . 0.961 no
C34 H571 . 0.961 no
C35 H553 . 0.965 no
C35 H551 . 0.966 no
C35 H552 . 0.960 no
C36 C37 . 1.382(8) yes
C36 C45 . 1.378(8) yes
C37 C38 . 1.409(8) yes
C37 H501 . 0.939 no
C38 C39 . 1.518(8) yes
C38 C43 . 1.378(8) yes
C39 C40 . 1.543(9) yes
C39 C41 . 1.512(9) yes
C39 C42 . 1.526(9) yes
C40 H593 . 0.964 no
C40 H592 . 0.970 no
C40 H591 . 0.963 no
C41 H613 . 0.958 no
C41 H612 . 0.956 no
C41 H611 . 0.956 no
C42 H601 . 0.958 no
C42 H602 . 0.969 no
C42 H603 . 0.964 no
C43 C44 . 1.389(7) yes
C43 H481 . 0.928 no
C44 C45 . 1.375(8) yes
C45 O5 . 1.388(6) yes
C46 C47 . 1.504(7) yes
C46 O5 . 1.347(6) yes
C47 C48 . 1.499(8) yes
C47 O7 . 1.376(6) yes
C47 O8 . 1.400(7) yes
C48 O6 . 1.348(6) yes
C49 O6 5_655 1.390(6) yes
C49 C50 . 1.382(8) yes
C49 C62 . 1.369(7) yes
C50 C51 . 1.520(8) yes
C50 C55 . 1.381(8) yes
C51 C52 . 1.531(9) yes
C51 C53 . 1.528(9) yes
C51 C54 . 1.548(8) yes
C52 H782 . 0.962 no
C52 H781 . 0.974 no
C52 H783 . 0.961 no
C53 H771 . 0.969 no
C53 H773 . 0.967 no
C53 H772 . 0.959 no
C54 H762 . 0.973 no
C54 H763 . 0.980 no
C54 H761 . 0.963 no
C55 C56 . 1.421(8) yes
C55 H681 . 0.948 no
C56 C57 . 1.530(8) yes
C56 C61 . 1.374(8) yes
C57 C58 . 1.535(9) yes
C57 C59 . 1.528(9) yes
C57 C60 . 1.524(9) yes
C58 H732 . 0.964 no
C58 H733 . 0.963 no
C58 H731 . 0.961 no
C59 H741 . 0.967 no
C59 H742 . 0.967 no
C59 H743 . 0.960 no
C60 H723 . 0.969 no
C60 H722 . 0.968 no
C60 H721 . 0.971 no
C61 C62 . 1.393(7) yes
C61 H701 . 0.934 no
O2 H71 . 0.844 no
O8 H441 . 0.854 no

loop_
_geom_hbond_atom_site_label_D
_geom_hbond_atom_site_label_H
_geom_hbond_atom_site_label_A
_geom_hbond_site_symmetry_A
_geom_hbond_angle_DHA
_geom_hbond_distance_DH
_geom_hbond_distance_HA
_geom_hbond_distance_DA
_geom_hbond_publ_flag
C11 H221 O1 . 126.00 0.964 2.422 3.091(9) yes
C22 H322 O4 5_655 127.39(19) 0.975 2.499 3.186(9) yes
C21 H341 O4 5_655 125.77(18) 0.966 2.455 3.120(9) yes
C35 H551 O5 . 122.00 0.966 2.586 3.207(9) yes
C32 H563 O5 . 123.00 0.965 2.443 3.073(9) yes
C53 H773 O6 5_655 122.96(17) 0.967 2.571 3.202(9) yes
C52 H781 O6 5_655 127.10(18) 0.974 2.464 3.149(9) yes

loop_
_platon_squeeze_void_nr
_platon_squeeze_void_average_x
_platon_squeeze_void_average_y
_platon_squeeze_void_average_z
_platon_squeeze_void_volume
_platon_squeeze_void_count_electrons
_platon_squeeze_void_content
1 0.000 0.131 0.750 18 1 ' '
2 0.000 0.359 0.750 122 9 ' '
3 0.000 0.442 0.250 42 3 ' '
4 0.000 0.558 0.750 42 3 ' '
5 0.000 0.641 0.250 122 9 ' '
6 0.000 0.869 0.250 19 1 ' '
7 0.500 0.141 0.250 122 9 ' '
8 0.500 0.859 0.750 122 9 ' '
9 0.500 0.058 0.750 42 3 ' '
10 0.500 0.942 0.250 42 3 ' '
11 0.500 0.369 0.250 19 1 ' '
12 0.500 0.631 0.750 18 1 ' '
